data_7720432
loop_
_publ_author_name
'Rosner, Alexander'
'Geisler, Heiko'
'Hejl, Michaela'
'Gradl, Mathias'
'Legin, Anton A.'
'Prado-Roller, Alexander'
'Jakupec, Michael A.'
'Heffeter, Petra'
'Berger, Walter'
'Keppler, Bernhard K.'
'Kandioller, Wolfgang'

_publ_section_title
;
 Naphthoquinone-derived tridentate Ru(II) and Os(II) organometallics with
 exceptional cytotoxicity: synthesis, characterization, stability in
 aqueous solution and biological <i>in vitro</i> evaluation.
;
_journal_issue 5
_journal_name_full 'Dalton transactions (Cambridge, England : 2003)'
_journal_page_first 2254
_journal_page_last 2268
_journal_paper_doi 10.1039/d5dt01649e
_journal_volume 55
_journal_year 2026
_chemical_formula_moiety 'C27 H30 N2 O3 Os'
_chemical_formula_sum 'C27 H30 N2 O3 Os'
_chemical_formula_weight 620.73
_space_group_crystal_system monoclinic
_space_group_IT_number 14
_space_group_name_Hall '-P 2yn'
_space_group_name_H-M_alt 'P 1 21/n 1'
_atom_sites_solution_hydrogens geom
_atom_sites_solution_primary dual
_audit_creation_date 2025-05-30
_audit_creation_method
;
Olex2 1.5-alpha
(compiled 2025.05.22 svn.r631f81ec for OlexSys, GUI svn.r7248)
;
_audit_update_record
;
2025-07-03 deposited with the CCDC.	2025-12-22 downloaded from the CCDC.
;
_cell_angle_alpha 90
_cell_angle_beta 95.158(5)
_cell_angle_gamma 90
_cell_formula_units_Z 4
_cell_length_a 10.1908(5)
_cell_length_b 17.8342(8)
_cell_length_c 12.9983(8)
_cell_measurement_reflns_used 123426
_cell_measurement_temperature 100
_cell_measurement_theta_max 28.53
_cell_measurement_theta_min 1.94
_cell_volume 2352.8(2)
_computing_cell_refinement
;
X-Area Recipe 2.0.2 (STOE, 2024)
;
_computing_data_collection
;
X-Area Pilatus3_SV 1.31.194.0 (STOE, 2023)
;
_computing_data_reduction
;
X-Area Integrate 2.5.18.0 (STOE, 2024)
X-Area X-Red 2.3.1.0 (STOE, 2023)
;
_computing_molecular_graphics 'Olex2 1.5-alpha (Dolomanov et al., 2009)'
_computing_publication_material 'Olex2 1.5-alpha (Dolomanov et al., 2009)'
_computing_structure_refinement 'SHELXL 2018/3 (Sheldrick, 2015)'
_computing_structure_solution 'SHELXT  (Sheldrick, 2015)'
_diffrn_ambient_temperature 100
_diffrn_detector 'EIGER2 500K'
_diffrn_detector_area_resol_mean 13.33
_diffrn_measured_fraction_theta_full 0.960
_diffrn_measured_fraction_theta_max 0.959
_diffrn_measurement_details
;
 2604 frames, detector distance = 40 mm
;
_diffrn_measurement_device 'Eulerian 4-circle diffractometer'
_diffrn_measurement_device_type 'STOE STADIVARI'
_diffrn_measurement_method 'rotation method, \w scans'
_diffrn_radiation_collimation '1.2 0.6 mm diameter'
_diffrn_radiation_monochromator 'Graded multilayer mirror'
_diffrn_radiation_probe x-ray
_diffrn_radiation_type 'Mo K\a'
_diffrn_radiation_wavelength 0.71073
_diffrn_reflns_av_R_equivalents 0.0454
_diffrn_reflns_av_unetI/netI 0.0426
_diffrn_reflns_Laue_measured_fraction_full 0.960
_diffrn_reflns_Laue_measured_fraction_max 0.959
_diffrn_reflns_limit_h_max 12
_diffrn_reflns_limit_h_min -11
_diffrn_reflns_limit_k_max 21
_diffrn_reflns_limit_k_min -21
_diffrn_reflns_limit_l_max 15
_diffrn_reflns_limit_l_min -15
_diffrn_reflns_number 27723
_diffrn_reflns_point_group_measured_fraction_full 0.960
_diffrn_reflns_point_group_measured_fraction_max 0.959
_diffrn_reflns_theta_full 25.242
_diffrn_reflns_theta_max 25.675
_diffrn_reflns_theta_min 1.944
_diffrn_source 'Axo Mo'
_diffrn_source_current 0.830
_diffrn_source_power 0.050
_diffrn_source_voltage 60
_exptl_absorpt_coefficient_mu 5.452
_exptl_absorpt_correction_type none
_exptl_crystal_colour 'clear yellow'
_exptl_crystal_colour_lustre clear
_exptl_crystal_colour_primary yellow
_exptl_crystal_density_diffrn 1.752
_exptl_crystal_density_method 'not measured'
_exptl_crystal_description rod
_exptl_crystal_F_000 1224
_exptl_crystal_size_max 0.13
_exptl_crystal_size_mid 0.05
_exptl_crystal_size_min 0.04
_refine_diff_density_max 1.746
_refine_diff_density_min -2.471
_refine_diff_density_rms 0.198
_refine_ls_extinction_coef 0.0031(2)
_refine_ls_extinction_expression Fc^*^=kFc[1+0.001xFc^2^\l^3^/sin(2\q)]^-1/4^
_refine_ls_extinction_method 'SHELXL-2018/3 (Sheldrick 2018)'
_refine_ls_goodness_of_fit_ref 1.011
_refine_ls_hydrogen_treatment constr
_refine_ls_matrix_type full
_refine_ls_number_parameters 304
_refine_ls_number_reflns 4286
_refine_ls_number_restraints 0
_refine_ls_restrained_S_all 1.011
_refine_ls_R_factor_all 0.0551
_refine_ls_R_factor_gt 0.0380
_refine_ls_shift/su_max 0.001
_refine_ls_shift/su_mean 0.000
_refine_ls_structure_factor_coef Fsqd
_refine_ls_weighting_details 'w=1/[\s^2^(Fo^2^)+(0.0670P)^2^] where P=(Fo^2^+2Fc^2^)/3'
_refine_ls_weighting_scheme calc
_refine_ls_wR_factor_gt 0.0922
_refine_ls_wR_factor_ref 0.0982
_reflns_Friedel_coverage 0.000
_reflns_number_gt 3349
_reflns_number_total 4286
_reflns_threshold_expression 'I > 2\s(I)'
_cod_data_source_file d5dt01649e2.cif
_cod_data_source_block alro147
_cod_database_code 7720432
_shelx_space_group_comment
;
The symmetry employed for this shelxl refinement is uniquely defined
by the following loop, which should always be used as a source of
symmetry information in preference to the above space-group names.
They are only intended as comments.
;
_shelx_estimated_absorpt_t_max 0.811
_shelx_estimated_absorpt_t_min 0.538

loop_
_space_group_symop_operation_xyz
'x, y, z'
'-x+1/2, y+1/2, -z+1/2'
'-x, -y, -z'
'x-1/2, -y-1/2, z-1/2'

loop_
_atom_site_label
_atom_site_type_symbol
_atom_site_fract_x
_atom_site_fract_y
_atom_site_fract_z
_atom_site_U_iso_or_equiv
_atom_site_adp_type
_atom_site_occupancy
_atom_site_site_symmetry_order
_atom_site_calc_flag
_atom_site_refinement_flags_posn
_atom_site_refinement_flags_adp
_atom_site_refinement_flags_occupancy
_atom_site_disorder_assembly
_atom_site_disorder_group
Os1 Os 0.63407(2) 0.60412(2) 0.37996(2) 0.01678(12) Uani 1 1 d . . . . .
O1 O 0.0437(4) 0.7205(2) 0.2611(3) 0.0220(11) Uani 1 1 d . . . . .
N1 N 0.5264(4) 0.7530(3) 0.3781(4) 0.0174(12) Uani 1 1 d . . . . .
C1 C 0.8320(6) 0.5893(3) 0.4568(6) 0.0206(16) Uani 1 1 d . . . . .
O2 O 0.4690(4) 0.6157(2) 0.2717(4) 0.0204(11) Uani 1 1 d . . . . .
N2 N 0.6402(4) 0.7207(3) 0.3576(4) 0.0164(12) Uani 1 1 d . . . . .
C2 C 0.8369(6) 0.5830(3) 0.3473(5) 0.0191(15) Uani 1 1 d . . . . .
H2 H 0.884582 0.622353 0.310434 0.023 Uiso 1 1 calc R U . . .
O3 O 0.4920(4) 0.6446(2) 0.4684(3) 0.0184(10) Uani 1 1 d . . . . .
C3 C 0.7542(5) 0.5323(3) 0.2886(5) 0.0232(16) Uani 1 1 d . . . . .
H3 H 0.744880 0.537343 0.211721 0.028 Uiso 1 1 calc R U . . .
C4 C 0.6617(6) 0.4861(3) 0.3368(6) 0.0232(16) Uani 1 1 d . . . . .
C5 C 0.6577(6) 0.4907(4) 0.4448(6) 0.0242(16) Uani 1 1 d . . . . .
H5 H 0.581766 0.467368 0.476661 0.029 Uiso 1 1 calc R U . . .
C6 C 0.7405(6) 0.5430(3) 0.5053(5) 0.0213(15) Uani 1 1 d . . . . .
H6 H 0.721955 0.553794 0.578075 0.026 Uiso 1 1 calc R U . . .
C7 C 0.9156(6) 0.6473(4) 0.5164(6) 0.0261(17) Uani 1 1 d . . . . .
H7 H 0.930619 0.689019 0.467489 0.031 Uiso 1 1 calc R U . . .
C8 C 1.0505(6) 0.6122(4) 0.5493(6) 0.0331(19) Uani 1 1 d . . . . .
H8A H 1.089941 0.593834 0.488048 0.050 Uiso 1 1 calc R U . . .
H8B H 1.039358 0.570405 0.596576 0.050 Uiso 1 1 calc R U . . .
H8C H 1.108193 0.650146 0.584128 0.050 Uiso 1 1 calc R U . . .
C9 C 0.8539(6) 0.6811(5) 0.6064(5) 0.040(2) Uani 1 1 d . . . . .
H9A H 0.765414 0.699307 0.583355 0.059 Uiso 1 1 calc R U . . .
H9B H 0.908182 0.722952 0.634387 0.059 Uiso 1 1 calc R U . . .
H9C H 0.847930 0.642950 0.660078 0.059 Uiso 1 1 calc R U . . .
C10 C 0.5651(6) 0.4375(4) 0.2742(6) 0.0362(19) Uani 1 1 d . . . . .
H10A H 0.550091 0.457672 0.204022 0.054 Uiso 1 1 calc R U . . .
H10B H 0.481660 0.436516 0.306252 0.054 Uiso 1 1 calc R U . . .
H10C H 0.600264 0.386464 0.271418 0.054 Uiso 1 1 calc R U . . .
C11 C 0.7196(6) 0.7757(4) 0.3313(5) 0.0196(15) Uani 1 1 d . . . . .
H11 H 0.806838 0.769435 0.312306 0.024 Uiso 1 1 calc R U . . .
C12 C 0.6537(6) 0.8438(4) 0.3362(5) 0.0245(16) Uani 1 1 d . . . . .
H12 H 0.687038 0.892114 0.322228 0.029 Uiso 1 1 calc R U . . .
C13 C 0.5313(6) 0.8272(3) 0.3651(5) 0.0197(15) Uani 1 1 d . . . . .
H13 H 0.462645 0.861955 0.374256 0.024 Uiso 1 1 calc R U . . .
C14 C 0.3791(5) 0.6593(3) 0.3054(5) 0.0147(13) Uani 1 1 d . . . . .
C15 C 0.4235(5) 0.6964(3) 0.4071(5) 0.0148(13) Uani 1 1 d . . . . .
C16 C 0.3189(5) 0.7392(3) 0.4566(5) 0.0144(13) Uani 1 1 d . . . . .
C17 C 0.3462(5) 0.7690(3) 0.5562(5) 0.0179(14) Uani 1 1 d . . . . .
H17 H 0.428624 0.759595 0.594164 0.022 Uiso 1 1 calc R U . . .
C18 C 0.2526(6) 0.8121(4) 0.5985(5) 0.0212(14) Uani 1 1 d . . . . .
H18 H 0.270858 0.832134 0.665937 0.025 Uiso 1 1 calc R U . . .
C19 C 0.1323(6) 0.8265(3) 0.5439(5) 0.0240(16) Uani 1 1 d . . . . .
H19 H 0.069065 0.856969 0.573507 0.029 Uiso 1 1 calc R U . . .
C20 C 0.1041(6) 0.7965(3) 0.4457(5) 0.0187(15) Uani 1 1 d . . . . .
H20 H 0.021608 0.806690 0.408309 0.022 Uiso 1 1 calc R U . . .
C21 C 0.1966(5) 0.7511(3) 0.4016(5) 0.0145(14) Uani 1 1 d . . . . .
C22 C 0.1594(5) 0.7132(3) 0.2998(5) 0.0163(14) Uani 1 1 d . . . . .
C23 C 0.2555(5) 0.6685(3) 0.2530(5) 0.0162(14) Uani 1 1 d . . . . .
C24 C 0.2244(6) 0.6296(4) 0.1513(5) 0.0187(14) Uani 1 1 d . . . . .
H24A H 0.294409 0.641728 0.105874 0.022 Uiso 1 1 calc R U . . .
H24B H 0.140587 0.649958 0.118319 0.022 Uiso 1 1 calc R U . . .
C25 C 0.2124(6) 0.5454(4) 0.1579(5) 0.0234(15) Uani 1 1 d . . . . .
H25 H 0.293389 0.525956 0.198355 0.028 Uiso 1 1 calc R U . . .
C26 C 0.2047(7) 0.5092(4) 0.0497(5) 0.0347(18) Uani 1 1 d . . . . .
H26A H 0.120917 0.522647 0.011142 0.052 Uiso 1 1 calc R U . . .
H26B H 0.210377 0.454510 0.056677 0.052 Uiso 1 1 calc R U . . .
H26C H 0.277880 0.527315 0.012428 0.052 Uiso 1 1 calc R U . . .
C27 C 0.0945(6) 0.5231(4) 0.2146(6) 0.0341(18) Uani 1 1 d . . . . .
H27A H 0.013244 0.538791 0.174308 0.051 Uiso 1 1 calc R U . . .
H27B H 0.100325 0.547658 0.282361 0.051 Uiso 1 1 calc R U . . .
H27C H 0.093823 0.468604 0.223870 0.051 Uiso 1 1 calc R U . . .

loop_
_atom_site_aniso_label
_atom_site_aniso_U_11
_atom_site_aniso_U_22
_atom_site_aniso_U_33
_atom_site_aniso_U_23
_atom_site_aniso_U_13
_atom_site_aniso_U_12
Os1 0.01160(15) 0.01021(16) 0.02899(19) 0.00245(13) 0.00436(10) 0.00029(9)
O1 0.015(2) 0.025(3) 0.025(3) -0.001(2) -0.0005(19) 0.0040(18)
N1 0.013(2) 0.018(3) 0.021(3) -0.001(2) 0.003(2) -0.003(2)
C1 0.014(3) 0.012(3) 0.035(4) 0.003(3) 0.001(3) 0.006(2)
O2 0.016(2) 0.015(2) 0.031(3) -0.004(2) 0.009(2) -0.0009(16)
N2 0.014(2) 0.016(3) 0.020(3) 0.002(2) 0.003(2) 0.0012(19)
C2 0.015(3) 0.014(3) 0.030(4) 0.001(3) 0.009(3) 0.008(2)
O3 0.013(2) 0.011(2) 0.031(3) 0.005(2) 0.0008(19) 0.0013(16)
C3 0.016(3) 0.015(3) 0.039(5) -0.007(3) 0.004(3) 0.008(2)
C4 0.016(3) 0.007(3) 0.048(5) -0.003(3) 0.009(3) 0.003(2)
C5 0.019(3) 0.012(3) 0.045(5) 0.013(3) 0.015(3) 0.004(2)
C6 0.022(3) 0.016(3) 0.027(4) 0.012(3) 0.008(3) 0.005(3)
C7 0.023(3) 0.019(4) 0.037(5) 0.002(3) -0.002(3) 0.001(3)
C8 0.022(3) 0.029(4) 0.048(5) 0.003(4) 0.001(3) 0.003(3)
C9 0.032(4) 0.035(5) 0.051(6) -0.004(4) -0.001(4) 0.011(3)
C10 0.029(4) 0.017(4) 0.064(6) -0.016(4) 0.010(4) 0.001(3)
C11 0.013(3) 0.021(4) 0.025(4) 0.003(3) 0.000(3) -0.004(2)
C12 0.023(3) 0.015(3) 0.036(4) 0.001(3) 0.006(3) -0.005(3)
C13 0.022(3) 0.006(3) 0.032(4) 0.000(3) 0.004(3) 0.006(2)
C14 0.020(3) 0.006(3) 0.019(4) 0.000(3) 0.008(3) -0.002(2)
C15 0.013(3) 0.011(3) 0.021(4) 0.003(3) 0.003(2) 0.000(2)
C16 0.017(3) 0.009(3) 0.019(4) 0.001(3) 0.006(3) 0.001(2)
C17 0.016(3) 0.009(3) 0.028(4) -0.002(3) -0.001(3) 0.000(2)
C18 0.029(3) 0.014(3) 0.022(4) -0.005(3) 0.007(3) 0.001(3)
C19 0.016(3) 0.015(4) 0.042(5) 0.000(3) 0.012(3) 0.004(3)
C20 0.013(3) 0.014(3) 0.029(4) -0.003(3) 0.003(3) 0.003(2)
C21 0.013(3) 0.015(3) 0.016(4) 0.001(3) 0.005(3) 0.000(2)
C22 0.016(3) 0.011(3) 0.022(4) 0.006(3) -0.001(3) -0.003(2)
C23 0.019(3) 0.013(3) 0.017(4) -0.001(3) 0.003(3) -0.001(2)
C24 0.023(3) 0.021(3) 0.012(4) -0.003(3) 0.003(3) 0.001(3)
C25 0.024(3) 0.022(4) 0.024(4) -0.005(3) -0.001(3) 0.000(3)
C26 0.042(4) 0.025(4) 0.038(5) -0.007(4) 0.009(4) -0.008(3)
C27 0.032(4) 0.025(4) 0.047(5) -0.012(4) 0.011(3) -0.006(3)

loop_
_atom_type_symbol
_atom_type_description
_atom_type_scat_dispersion_real
_atom_type_scat_dispersion_imag
_atom_type_scat_source
C C 0.0033 0.0016 'International Tables Vol C Tables 4.2.6.8 and 6.1.1.4'
H H 0.0000 0.0000 'International Tables Vol C Tables 4.2.6.8 and 6.1.1.4'
N N 0.0061 0.0033 'International Tables Vol C Tables 4.2.6.8 and 6.1.1.4'
O O 0.0106 0.0060 'International Tables Vol C Tables 4.2.6.8 and 6.1.1.4'
Os Os -1.2165 7.6030 'International Tables Vol C Tables 4.2.6.8 and 6.1.1.4'

loop_
_geom_angle_atom_site_label_1
_geom_angle_atom_site_label_2
_geom_angle_atom_site_label_3
_geom_angle
_geom_angle_site_symmetry_1
_geom_angle_site_symmetry_3
_geom_angle_publ_flag
C1 Os1 C3 68.9(2) . . ?
C1 Os1 C4 82.4(2) . . ?
C1 Os1 C5 69.4(2) . . ?
O2 Os1 C1 165.3(2) . . ?
O2 Os1 C2 127.0(2) . . ?
O2 Os1 C3 98.5(2) . . ?
O2 Os1 C4 92.10(19) . . ?
O2 Os1 C5 113.6(2) . . ?
O2 Os1 C6 150.2(2) . . ?
N2 Os1 C1 98.3(2) . . ?
N2 Os1 O2 80.91(16) . . ?
N2 Os1 C2 95.9(2) . . ?
N2 Os1 C3 118.6(2) . . ?
N2 Os1 C4 154.7(3) . . ?
N2 Os1 C5 163.9(2) . . ?
N2 Os1 C6 125.6(2) . . ?
C2 Os1 C1 38.3(2) . . ?
C2 Os1 C3 37.7(2) . . ?
C2 Os1 C4 68.9(2) . . ?
C2 Os1 C5 81.0(2) . . ?
O3 Os1 C1 117.0(2) . . ?
O3 Os1 O2 77.21(16) . . ?
O3 Os1 N2 76.19(17) . . ?
O3 Os1 C2 153.6(2) . . ?
O3 Os1 C3 164.1(2) . . ?
O3 Os1 C4 126.2(2) . . ?
O3 Os1 C5 99.6(2) . . ?
O3 Os1 C6 95.0(2) . . ?
C3 Os1 C4 38.1(2) . . ?
C3 Os1 C5 67.8(2) . . ?
C5 Os1 C4 37.4(2) . . ?
C6 Os1 C1 38.5(2) . . ?
C6 Os1 C2 68.9(2) . . ?
C6 Os1 C3 81.2(3) . . ?
C6 Os1 C4 69.1(2) . . ?
C6 Os1 C5 38.6(2) . . ?
N2 N1 C15 113.0(5) . . ?
C13 N1 N2 110.9(5) . . ?
C13 N1 C15 136.1(5) . . ?
C2 C1 Os1 70.6(3) . . ?
C2 C1 C6 118.2(6) . . ?
C2 C1 C7 119.7(6) . . ?
C6 C1 Os1 70.1(3) . . ?
C6 C1 C7 122.0(6) . . ?
C7 C1 Os1 127.4(4) . . ?
C14 O2 Os1 112.2(4) . . ?
N1 N2 Os1 111.0(3) . . ?
C11 N2 Os1 142.1(4) . . ?
C11 N2 N1 106.9(5) . . ?
Os1 C2 H2 118.9 . . ?
C1 C2 Os1 71.0(3) . . ?
C1 C2 H2 118.9 . . ?
C3 C2 Os1 71.7(3) . . ?
C3 C2 C1 121.0(6) . . ?
C3 C2 H2 118.9 . . ?
C15 O3 Os1 105.0(3) . . ?
Os1 C3 H3 118.7 . . ?
C2 C3 Os1 70.6(3) . . ?
C2 C3 H3 118.7 . . ?
C2 C3 C4 121.0(6) . . ?
C4 C3 Os1 71.3(4) . . ?
C4 C3 H3 118.7 . . ?
C3 C4 Os1 70.6(3) . . ?
C3 C4 C10 121.4(7) . . ?
C5 C4 Os1 71.0(4) . . ?
C5 C4 C3 118.6(6) . . ?
C5 C4 C10 119.9(6) . . ?
C10 C4 Os1 126.8(4) . . ?
Os1 C5 H5 118.7 . . ?
C4 C5 Os1 71.5(4) . . ?
C4 C5 H5 118.7 . . ?
C4 C5 C6 120.8(6) . . ?
C6 C5 Os1 69.7(3) . . ?
C6 C5 H5 118.7 . . ?
Os1 C6 H6 119.3 . . ?
C1 C6 Os1 71.4(4) . . ?
C1 C6 C5 120.4(6) . . ?
C1 C6 H6 119.3 . . ?
C5 C6 Os1 71.8(4) . . ?
C5 C6 H6 119.3 . . ?
C1 C7 H7 107.2 . . ?
C1 C7 C8 108.3(5) . . ?
C8 C7 H7 107.2 . . ?
C9 C7 C1 114.7(6) . . ?
C9 C7 H7 107.2 . . ?
C9 C7 C8 111.9(6) . . ?
C7 C8 H8A 109.5 . . ?
C7 C8 H8B 109.5 . . ?
C7 C8 H8C 109.5 . . ?
H8A C8 H8B 109.5 . . ?
H8A C8 H8C 109.5 . . ?
H8B C8 H8C 109.5 . . ?
C7 C9 H9A 109.5 . . ?
C7 C9 H9B 109.5 . . ?
C7 C9 H9C 109.5 . . ?
H9A C9 H9B 109.5 . . ?
H9A C9 H9C 109.5 . . ?
H9B C9 H9C 109.5 . . ?
C4 C10 H10A 109.5 . . ?
C4 C10 H10B 109.5 . . ?
C4 C10 H10C 109.5 . . ?
H10A C10 H10B 109.5 . . ?
H10A C10 H10C 109.5 . . ?
H10B C10 H10C 109.5 . . ?
N2 C11 H11 125.6 . . ?
N2 C11 C12 108.8(5) . . ?
C12 C11 H11 125.6 . . ?
C11 C12 H12 126.9 . . ?
C13 C12 C11 106.3(6) . . ?
C13 C12 H12 126.9 . . ?
N1 C13 C12 107.1(5) . . ?
N1 C13 H13 126.4 . . ?
C12 C13 H13 126.4 . . ?
O2 C14 C15 112.9(5) . . ?
O2 C14 C23 122.6(6) . . ?
C23 C14 C15 124.5(5) . . ?
O3 C15 N1 105.3(4) . . ?
O3 C15 C14 108.1(5) . . ?
O3 C15 C16 116.0(5) . . ?
C14 C15 N1 103.4(5) . . ?
C16 C15 N1 107.5(5) . . ?
C16 C15 C14 115.4(5) . . ?
C17 C16 C15 119.9(5) . . ?
C21 C16 C15 119.5(5) . . ?
C21 C16 C17 120.6(5) . . ?
C16 C17 H17 120.3 . . ?
C18 C17 C16 119.5(5) . . ?
C18 C17 H17 120.3 . . ?
C17 C18 H18 119.6 . . ?
C17 C18 C19 120.9(6) . . ?
C19 C18 H18 119.6 . . ?
C18 C19 H19 120.0 . . ?
C18 C19 C20 119.9(6) . . ?
C20 C19 H19 120.0 . . ?
C19 C20 H20 119.8 . . ?
C19 C20 C21 120.4(5) . . ?
C21 C20 H20 119.8 . . ?
C16 C21 C20 118.6(5) . . ?
C16 C21 C22 121.7(5) . . ?
C20 C21 C22 119.6(5) . . ?
O1 C22 C21 117.5(5) . . ?
O1 C22 C23 122.8(6) . . ?
C23 C22 C21 119.6(5) . . ?
C14 C23 C22 118.7(5) . . ?
C14 C23 C24 119.3(5) . . ?
C22 C23 C24 122.0(5) . . ?
C23 C24 H24A 108.5 . . ?
C23 C24 H24B 108.5 . . ?
C23 C24 C25 114.9(5) . . ?
H24A C24 H24B 107.5 . . ?
C25 C24 H24A 108.5 . . ?
C25 C24 H24B 108.5 . . ?
C24 C25 H25 107.8 . . ?
C24 C25 C26 111.2(5) . . ?
C24 C25 C27 111.1(5) . . ?
C26 C25 H25 107.8 . . ?
C27 C25 H25 107.8 . . ?
C27 C25 C26 110.9(5) . . ?
C25 C26 H26A 109.5 . . ?
C25 C26 H26B 109.5 . . ?
C25 C26 H26C 109.5 . . ?
H26A C26 H26B 109.5 . . ?
H26A C26 H26C 109.5 . . ?
H26B C26 H26C 109.5 . . ?
C25 C27 H27A 109.5 . . ?
C25 C27 H27B 109.5 . . ?
C25 C27 H27C 109.5 . . ?
H27A C27 H27B 109.5 . . ?
H27A C27 H27C 109.5 . . ?
H27B C27 H27C 109.5 . . ?

loop_
_geom_bond_atom_site_label_1
_geom_bond_atom_site_label_2
_geom_bond_distance
_geom_bond_site_symmetry_2
_geom_bond_publ_flag
Os1 C1 2.185(6) . ?
Os1 O2 2.104(4) . ?
Os1 N2 2.101(5) . ?
Os1 C2 2.180(6) . ?
Os1 O3 2.059(4) . ?
Os1 C3 2.194(6) . ?
Os1 C4 2.203(6) . ?
Os1 C5 2.196(6) . ?
Os1 C6 2.168(6) . ?
O1 C22 1.246(6) . ?
N1 N2 1.343(6) . ?
N1 C13 1.337(7) . ?
N1 C15 1.526(7) . ?
C1 C2 1.433(9) . ?
C1 C6 1.434(9) . ?
C1 C7 1.508(9) . ?
O2 C14 1.306(7) . ?
N2 C11 1.336(7) . ?
C2 H2 1.0000 . ?
C2 C3 1.413(8) . ?
O3 C15 1.368(7) . ?
C3 H3 1.0000 . ?
C3 C4 1.436(9) . ?
C4 C5 1.411(9) . ?
C4 C10 1.496(9) . ?
C5 H5 1.0000 . ?
C5 C6 1.442(9) . ?
C6 H6 1.0000 . ?
C7 H7 1.0000 . ?
C7 C8 1.535(8) . ?
C7 C9 1.502(9) . ?
C8 H8A 0.9800 . ?
C8 H8B 0.9800 . ?
C8 H8C 0.9800 . ?
C9 H9A 0.9800 . ?
C9 H9B 0.9800 . ?
C9 H9C 0.9800 . ?
C10 H10A 0.9800 . ?
C10 H10B 0.9800 . ?
C10 H10C 0.9800 . ?
C11 H11 0.9500 . ?
C11 C12 1.392(9) . ?
C12 H12 0.9500 . ?
C12 C13 1.367(8) . ?
C13 H13 0.9500 . ?
C14 C15 1.512(8) . ?
C14 C23 1.386(8) . ?
C15 C16 1.502(8) . ?
C16 C17 1.404(8) . ?
C16 C21 1.397(7) . ?
C17 H17 0.9500 . ?
C17 C18 1.376(8) . ?
C18 H18 0.9500 . ?
C18 C19 1.385(8) . ?
C19 H19 0.9500 . ?
C19 C20 1.390(9) . ?
C20 H20 0.9500 . ?
C20 C21 1.404(8) . ?
C21 C22 1.503(8) . ?
C22 C23 1.440(8) . ?
C23 C24 1.500(8) . ?
C24 H24A 0.9900 . ?
C24 H24B 0.9900 . ?
C24 C25 1.510(9) . ?
C25 H25 1.0000 . ?
C25 C26 1.544(9) . ?
C25 C27 1.517(9) . ?
C26 H26A 0.9800 . ?
C26 H26B 0.9800 . ?
C26 H26C 0.9800 . ?
C27 H27A 0.9800 . ?
C27 H27B 0.9800 . ?
C27 H27C 0.9800 . ?

loop_
_geom_torsion_atom_site_label_1
_geom_torsion_atom_site_label_2
_geom_torsion_atom_site_label_3
_geom_torsion_atom_site_label_4
_geom_torsion
_geom_torsion_site_symmetry_1
_geom_torsion_site_symmetry_2
_geom_torsion_site_symmetry_3
_geom_torsion_site_symmetry_4
_geom_torsion_publ_flag
Os1 C1 C2 C3 -53.6(5) . . . . ?
Os1 C1 C6 C5 54.5(5) . . . . ?
Os1 C1 C7 C8 -176.0(5) . . . . ?
Os1 C1 C7 C9 58.2(8) . . . . ?
Os1 O2 C14 C15 6.5(6) . . . . ?
Os1 O2 C14 C23 -172.4(5) . . . . ?
Os1 N2 C11 C12 -178.0(5) . . . . ?
Os1 C2 C3 C4 -52.5(5) . . . . ?
Os1 O3 C15 N1 -57.0(4) . . . . ?
Os1 O3 C15 C14 53.0(4) . . . . ?
Os1 O3 C15 C16 -175.6(4) . . . . ?
Os1 C3 C4 C5 -54.2(5) . . . . ?
Os1 C3 C4 C10 121.9(6) . . . . ?
Os1 C4 C5 C6 -51.3(5) . . . . ?
Os1 C5 C6 C1 -54.4(5) . . . . ?
O1 C22 C23 C14 -175.3(6) . . . . ?
O1 C22 C23 C24 2.5(9) . . . . ?
N1 N2 C11 C12 0.3(7) . . . . ?
N1 C15 C16 C17 -72.0(7) . . . . ?
N1 C15 C16 C21 105.8(6) . . . . ?
C1 C2 C3 Os1 53.3(5) . . . . ?
C1 C2 C3 C4 0.8(8) . . . . ?
O2 C14 C15 N1 70.6(6) . . . . ?
O2 C14 C15 O3 -40.7(6) . . . . ?
O2 C14 C15 C16 -172.4(5) . . . . ?
O2 C14 C23 C22 175.4(5) . . . . ?
O2 C14 C23 C24 -2.5(9) . . . . ?
N2 N1 C13 C12 -0.8(7) . . . . ?
N2 N1 C15 O3 40.0(6) . . . . ?
N2 N1 C15 C14 -73.4(5) . . . . ?
N2 N1 C15 C16 164.2(5) . . . . ?
N2 C11 C12 C13 -0.8(8) . . . . ?
C2 C1 C6 Os1 -53.5(5) . . . . ?
C2 C1 C6 C5 1.0(8) . . . . ?
C2 C1 C7 C8 -88.5(7) . . . . ?
C2 C1 C7 C9 145.7(6) . . . . ?
C2 C3 C4 Os1 52.2(5) . . . . ?
C2 C3 C4 C5 -1.9(8) . . . . ?
C2 C3 C4 C10 174.2(5) . . . . ?
O3 C15 C16 C17 45.5(7) . . . . ?
O3 C15 C16 C21 -136.8(5) . . . . ?
C3 C4 C5 Os1 54.0(5) . . . . ?
C3 C4 C5 C6 2.7(8) . . . . ?
C4 C5 C6 Os1 52.1(5) . . . . ?
C4 C5 C6 C1 -2.2(9) . . . . ?
C6 C1 C2 Os1 53.3(5) . . . . ?
C6 C1 C2 C3 -0.3(8) . . . . ?
C6 C1 C7 C8 95.6(7) . . . . ?
C6 C1 C7 C9 -30.3(9) . . . . ?
C7 C1 C2 Os1 -122.8(5) . . . . ?
C7 C1 C2 C3 -176.4(5) . . . . ?
C7 C1 C6 Os1 122.4(6) . . . . ?
C7 C1 C6 C5 177.0(5) . . . . ?
C10 C4 C5 Os1 -122.2(5) . . . . ?
C10 C4 C5 C6 -173.5(6) . . . . ?
C11 C12 C13 N1 0.9(7) . . . . ?
C13 N1 N2 Os1 179.2(4) . . . . ?
C13 N1 N2 C11 0.3(6) . . . . ?
C13 N1 C15 O3 -142.3(7) . . . . ?
C13 N1 C15 C14 104.4(7) . . . . ?
C13 N1 C15 C16 -18.1(9) . . . . ?
C14 C15 C16 C17 173.3(5) . . . . ?
C14 C15 C16 C21 -8.9(8) . . . . ?
C14 C23 C24 C25 69.5(7) . . . . ?
C15 N1 N2 Os1 -2.5(5) . . . . ?
C15 N1 N2 C11 178.6(5) . . . . ?
C15 N1 C13 C12 -178.5(6) . . . . ?
C15 C14 C23 C22 -3.2(9) . . . . ?
C15 C14 C23 C24 178.8(5) . . . . ?
C15 C16 C17 C18 176.0(6) . . . . ?
C15 C16 C21 C20 -174.7(5) . . . . ?
C15 C16 C21 C22 8.8(8) . . . . ?
C16 C17 C18 C19 -0.3(9) . . . . ?
C16 C21 C22 O1 172.4(5) . . . . ?
C16 C21 C22 C23 -5.4(8) . . . . ?
C17 C16 C21 C20 3.0(9) . . . . ?
C17 C16 C21 C22 -173.5(5) . . . . ?
C17 C18 C19 C20 1.0(9) . . . . ?
C18 C19 C20 C21 0.3(9) . . . . ?
C19 C20 C21 C16 -2.3(9) . . . . ?
C19 C20 C21 C22 174.2(6) . . . . ?
C20 C21 C22 O1 -4.0(8) . . . . ?
C20 C21 C22 C23 178.2(6) . . . . ?
C21 C16 C17 C18 -1.7(9) . . . . ?
C21 C22 C23 C14 2.4(8) . . . . ?
C21 C22 C23 C24 -179.7(5) . . . . ?
C22 C23 C24 C25 -108.3(6) . . . . ?
C23 C14 C15 N1 -110.6(6) . . . . ?
C23 C14 C15 O3 138.1(6) . . . . ?
C23 C14 C15 C16 6.4(8) . . . . ?
C23 C24 C25 C26 -170.1(5) . . . . ?
C23 C24 C25 C27 66.0(7) . . . . ?
